data_4509766
loop_
_publ_author_name
'Liu, Yuzhou'
'Ward, Michael D.'

_publ_section_title
;
 Molecular Capsules in Modular Frameworks
;
_journal_issue 9
_journal_name_full 'Crystal Growth &amp; Design'
_journal_page_first 3859
_journal_paper_doi 10.1021/cg9008009
_journal_volume 9
_journal_year 2009
_chemical_formula_moiety 'C32 H46.41 N12 O17.21 S4'
_chemical_formula_sum 'C32 H46.41 N12 O17.21 S4'
_chemical_formula_weight 1002.82
_chemical_name_systematic
; 
 ? 
;
_space_group_IT_number 2
_symmetry_cell_setting triclinic
_symmetry_space_group_name_Hall '-P 1'
_symmetry_space_group_name_H-M 'P -1'
_atom_sites_solution_hydrogens geom
_atom_sites_solution_primary direct
_atom_sites_solution_secondary difmap
_audit_creation_method SHELXL-97
_cell_angle_alpha 90.699(2)
_cell_angle_beta 92.572(2)
_cell_angle_gamma 93.545(2)
_cell_formula_units_Z 2
_cell_length_a 12.3167(5)
_cell_length_b 13.0801(5)
_cell_length_c 14.3631(6)
_cell_measurement_reflns_used 9885
_cell_measurement_temperature 100(2)
_cell_measurement_theta_max 61.313
_cell_measurement_theta_min 5.302
_cell_volume 2306.93(16)
_computing_cell_refinement 'Bruker SMART'
_computing_data_collection 'Bruker SMART'
_computing_data_reduction 'Bruker SAINT'
_computing_molecular_graphics 'Bruker SHELXTL'
_computing_publication_material 'Bruker SHELXTL'
_computing_structure_refinement 'SHELXL-97 (Sheldrick, 1997)'
_computing_structure_solution 'SHELXS-97 (Sheldrick, 1990)'
_diffrn_ambient_temperature 100(2)
_diffrn_measured_fraction_theta_full 0.994
_diffrn_measured_fraction_theta_max 0.994
_diffrn_measurement_device_type 'CCD area detector'
_diffrn_measurement_method 'phi and omega scans'
_diffrn_radiation_monochromator graphite
_diffrn_radiation_source 'fine-focus sealed tube'
_diffrn_radiation_type MoK\a
_diffrn_radiation_wavelength 0.71073
_diffrn_reflns_av_R_equivalents 0.0284
_diffrn_reflns_av_sigmaI/netI 0.0187
_diffrn_reflns_limit_h_max 16
_diffrn_reflns_limit_h_min -16
_diffrn_reflns_limit_k_max 17
_diffrn_reflns_limit_k_min -17
_diffrn_reflns_limit_l_max 18
_diffrn_reflns_limit_l_min -18
_diffrn_reflns_number 62653
_diffrn_reflns_theta_full 28.00
_diffrn_reflns_theta_max 28.00
_diffrn_reflns_theta_min 1.42
_exptl_absorpt_coefficient_mu 0.288
_exptl_absorpt_correction_T_max 0.9581
_exptl_absorpt_correction_T_min 0.9085
_exptl_absorpt_correction_type multi-scan
_exptl_absorpt_process_details sadabs
_exptl_crystal_colour colourless
_exptl_crystal_density_diffrn 1.444
_exptl_crystal_density_method 'not measured'
_exptl_crystal_description block
_exptl_crystal_F_000 1048
_exptl_crystal_size_max 0.34
_exptl_crystal_size_mid 0.22
_exptl_crystal_size_min 0.15
_refine_diff_density_max 0.673
_refine_diff_density_min -0.613
_refine_diff_density_rms 0.093
_refine_ls_extinction_method none
_refine_ls_goodness_of_fit_ref 1.186
_refine_ls_hydrogen_treatment constr
_refine_ls_matrix_type full
_refine_ls_number_parameters 606
_refine_ls_number_reflns 11074
_refine_ls_number_restraints 12
_refine_ls_restrained_S_all 1.186
_refine_ls_R_factor_all 0.0558
_refine_ls_R_factor_gt 0.0523
_refine_ls_shift/su_max 0.001
_refine_ls_shift/su_mean 0.000
_refine_ls_structure_factor_coef Fsqd
_refine_ls_weighting_details 'calc w=1/[\s^2^(Fo^2^)+(0.0123P)^2^+8.6880P] where P=(Fo^2^+2Fc^2^)/3'
_refine_ls_weighting_scheme calc
_refine_ls_wR_factor_gt 0.1366
_refine_ls_wR_factor_ref 0.1385
_reflns_number_gt 10235
_reflns_number_total 11074
_reflns_threshold_expression >2sigma(I)
_cod_data_source_file cg9008009sup1.cif
_cod_data_source_block Ward_compound_1
_cod_depositor_comments
;
The following automatic conversions were performed:

'_symmetry_cell_setting' value 'Triclinic' changed to 'triclinic'
according to /home/saulius/struct/CIF-dictionaries/cif_core.dic
dictionary named 'cif_core.dic' version 2.4.2 from 2011-04-26.

Automatic conversion script
Id: cif_fix_values 1891 2012-01-12 08:04:46Z andrius 
;
_cod_original_sg_symbol_H-M P-1
_cod_database_code 4509766

loop_
_symmetry_equiv_pos_as_xyz
'x, y, z'
'-x, -y, -z'

loop_
_atom_site_label
_atom_site_type_symbol
_atom_site_fract_x
_atom_site_fract_y
_atom_site_fract_z
_atom_site_U_iso_or_equiv
_atom_site_adp_type
_atom_site_occupancy
_atom_site_symmetry_multiplicity
_atom_site_calc_flag
_atom_site_refinement_flags
S1 S 0.53597(5) 0.26415(5) 0.60661(5) 0.01368(14) Uani 1 1 d .
S2 S 1.03994(5) 0.36133(5) 0.39581(5) 0.01309(13) Uani 1 1 d .
S3 S 1.01070(6) 0.28091(5) -0.08466(5) 0.01453(14) Uani 1 1 d .
S4 S 0.53546(5) 0.37488(5) 0.12001(5) 0.01422(14) Uani 1 1 d .
O1 O 0.58333(17) 0.24617(17) 0.69938(14) 0.0186(4) Uani 1 1 d .
O2 O 0.41678(16) 0.26067(17) 0.60373(16) 0.0200(4) Uani 1 1 d .
O3 O 0.58114(17) 0.35943(16) 0.56723(15) 0.0184(4) Uani 1 1 d .
O4 O 1.10408(16) 0.37009(15) 0.48445(14) 0.0167(4) Uani 1 1 d .
O5 O 0.93836(16) 0.41231(15) 0.40091(15) 0.0171(4) Uani 1 1 d .
O6 O 1.10329(16) 0.39570(15) 0.31738(14) 0.0162(4) Uani 1 1 d .
O7 O 1.09199(17) 0.33523(17) -0.02155(15) 0.0195(4) Uani 1 1 d .
O8 O 0.91745(17) 0.34243(16) -0.10565(15) 0.0186(4) Uani 1 1 d .
O9 O 1.05723(17) 0.24323(16) -0.16917(14) 0.0188(4) Uani 1 1 d .
O10 O 0.59685(17) 0.41987(16) 0.20160(15) 0.0185(4) Uani 1 1 d .
O11 O 0.41959(16) 0.39305(16) 0.12180(15) 0.0183(4) Uani 1 1 d .
O12 O 0.58322(17) 0.40485(16) 0.03250(14) 0.0174(4) Uani 1 1 d .
O13 O 0.68994(16) -0.03848(16) 0.34599(14) 0.0171(4) Uani 1 1 d .
H13A H 0.6480 -0.0470 0.2984 0.026 Uiso 1 1 calc R
O14 O 0.91823(17) -0.07579(15) 0.32196(14) 0.0168(4) Uani 1 1 d .
H14 H 0.8781 -0.1024 0.3621 0.025 Uiso 1 1 calc R
O15 O 0.81585(16) -0.04905(15) 0.14258(14) 0.0170(4) Uani 1 1 d .
H15 H 0.8575 -0.0635 0.1878 0.026 Uiso 1 1 calc R
O16 O 0.59340(17) -0.06617(15) 0.16987(14) 0.0171(4) Uani 1 1 d .
H16A H 0.6551 -0.0800 0.1525 0.026 Uiso 1 1 calc R
C1 C 0.5746(2) 0.1654(2) 0.53238(19) 0.0138(5) Uani 1 1 d .
C2 C 0.5090(2) 0.1346(2) 0.45501(19) 0.0141(5) Uani 1 1 d .
H2 H 0.4392 0.1610 0.4460 0.017 Uiso 1 1 calc R
C3 C 0.5446(2) 0.0653(2) 0.39020(19) 0.0136(5) Uani 1 1 d .
C4 C 0.6486(2) 0.0292(2) 0.40534(19) 0.0134(5) Uani 1 1 d .
C5 C 0.7162(2) 0.0601(2) 0.48232(19) 0.0133(5) Uani 1 1 d .
C6 C 0.6779(2) 0.1287(2) 0.54626(19) 0.0136(5) Uani 1 1 d .
H6 H 0.7223 0.1506 0.5994 0.016 Uiso 1 1 calc R
C7 C 0.8307(2) 0.0235(2) 0.49317(19) 0.0127(5) Uani 1 1 d .
H7A H 0.8279 -0.0517 0.4837 0.015 Uiso 1 1 calc R
H7B H 0.8603 0.0392 0.5573 0.015 Uiso 1 1 calc R
C8 C 1.0044(2) 0.2300(2) 0.37622(19) 0.0130(5) Uani 1 1 d .
C9 C 1.0387(2) 0.1804(2) 0.29784(19) 0.0149(5) Uani 1 1 d .
H9 H 1.0830 0.2168 0.2554 0.018 Uiso 1 1 calc R
C10 C 1.0081(2) 0.0778(2) 0.28147(19) 0.0132(5) Uani 1 1 d .
C11 C 0.9424(2) 0.0244(2) 0.34434(19) 0.0131(5) Uani 1 1 d .
C12 C 0.9060(2) 0.0743(2) 0.42375(19) 0.0123(5) Uani 1 1 d .
C13 C 0.9384(2) 0.1772(2) 0.43843(19) 0.0135(5) Uani 1 1 d .
H13 H 0.9152 0.2121 0.4917 0.016 Uiso 1 1 calc R
C14 C 1.0412(2) 0.0255(2) 0.19280(19) 0.0139(5) Uani 1 1 d .
H14A H 1.1196 0.0416 0.1841 0.017 Uiso 1 1 calc R
H14B H 1.0293 -0.0497 0.1985 0.017 Uiso 1 1 calc R
C15 C 0.9571(2) 0.1764(2) -0.02028(19) 0.0140(5) Uani 1 1 d .
C16 C 0.8496(2) 0.1395(2) -0.03815(19) 0.0145(5) Uani 1 1 d .
H16 H 0.8078 0.1665 -0.0881 0.017 Uiso 1 1 calc R
C17 C 0.8032(2) 0.0632(2) 0.01686(19) 0.0138(5) Uani 1 1 d .
C18 C 0.8668(2) 0.0247(2) 0.09017(19) 0.0148(5) Uani 1 1 d .
C19 C 0.9752(2) 0.0610(2) 0.10892(19) 0.0131(5) Uani 1 1 d .
C20 C 1.0191(2) 0.1371(2) 0.05266(19) 0.0146(5) Uani 1 1 d .
H20 H 1.0924 0.1628 0.0642 0.018 Uiso 1 1 calc R
C21 C 0.6833(2) 0.0304(2) 0.00315(19) 0.0144(5) Uani 1 1 d .
H21A H 0.6728 -0.0448 0.0101 0.017 Uiso 1 1 calc R
H21B H 0.6572 0.0476 -0.0606 0.017 Uiso 1 1 calc R
C22 C 0.5454(2) 0.2410(2) 0.1284(2) 0.0146(5) Uani 1 1 d .
C23 C 0.6016(2) 0.1879(2) 0.06339(19) 0.0147(5) Uani 1 1 d .
H23 H 0.6297 0.2228 0.0112 0.018 Uiso 1 1 calc R
C24 C 0.6172(2) 0.0840(2) 0.07428(19) 0.0139(5) Uani 1 1 d .
C25 C 0.5767(2) 0.0351(2) 0.15212(19) 0.0142(5) Uani 1 1 d .
C26 C 0.5170(2) 0.0866(2) 0.21709(19) 0.0140(5) Uani 1 1 d .
C27 C 0.5020(2) 0.1899(2) 0.2042(2) 0.0155(5) Uani 1 1 d .
H27 H 0.4619 0.2261 0.2474 0.019 Uiso 1 1 calc R
C28 C 0.4746(2) 0.0342(2) 0.30353(19) 0.0143(5) Uani 1 1 d .
H28A H 0.3988 0.0525 0.3122 0.017 Uiso 1 1 calc R
H28B H 0.4737 -0.0410 0.2945 0.017 Uiso 1 1 calc R
N1 N 0.1806(2) 0.61636(19) 0.43114(17) 0.0180(5) Uani 1 1 d .
H1A H 0.2521 0.6184 0.4372 0.022 Uiso 1 1 d R
H1B H 0.1411 0.5973 0.4782 0.022 Uiso 1 1 d R
N2 N 0.0244(2) 0.6407(2) 0.34176(18) 0.0189(5) Uani 1 1 d .
H2A H -0.0160 0.6230 0.3887 0.023 Uiso 1 1 d R
H2B H -0.0068 0.6578 0.2883 0.023 Uiso 1 1 d R
N3 N 0.1916(2) 0.6705(2) 0.28024(19) 0.0231(6) Uani 1 1 d .
H3A H 0.2632 0.6728 0.2859 0.028 Uiso 1 1 d R
H3B H 0.1592 0.6874 0.2273 0.028 Uiso 1 1 d R
C29 C 0.1327(2) 0.6417(2) 0.3516(2) 0.0164(5) Uani 1 1 d .
N4 N 0.8319(2) 0.4565(2) 0.21528(19) 0.0243(6) Uani 1 1 d .
H4A H 0.7620 0.4671 0.2136 0.029 Uiso 1 1 d R
H4B H 0.8704 0.4626 0.2684 0.029 Uiso 1 1 d R
N5 N 0.9853(2) 0.4180(2) 0.13959(19) 0.0210(5) Uani 1 1 d .
H5A H 1.0172 0.4030 0.0880 0.025 Uiso 1 1 d R
H5B H 1.0236 0.4241 0.1928 0.025 Uiso 1 1 d R
N6 N 0.8217(2) 0.4224(2) 0.05752(18) 0.0199(5) Uani 1 1 d .
H6A H 0.8535 0.4074 0.0058 0.024 Uiso 1 1 d R
H6B H 0.7515 0.4314 0.0561 0.024 Uiso 1 1 d R
C30 C 0.8795(2) 0.4315(2) 0.1372(2) 0.0188(6) Uani 1 1 d .
N7 N 0.3352(2) 0.4349(2) 0.30294(19) 0.0225(5) Uani 1 1 d .
H7C H 0.3685 0.4420 0.2502 0.027 Uiso 1 1 d R
H7D H 0.2642 0.4395 0.3037 0.027 Uiso 1 1 d R
N8 N 0.4988(2) 0.4105(2) 0.38068(18) 0.0200(5) Uani 1 1 d .
H8A H 0.5330 0.4174 0.3284 0.024 Uiso 1 1 d R
H8B H 0.5357 0.3989 0.4330 0.024 Uiso 1 1 d R
N9 N 0.3414(2) 0.4082(2) 0.46085(18) 0.0207(5) Uani 1 1 d .
H9A H 0.2706 0.4135 0.4619 0.025 Uiso 1 1 d R
H9B H 0.3792 0.3966 0.5127 0.025 Uiso 1 1 d R
C31 C 0.3914(2) 0.4176(2) 0.3806(2) 0.0181(6) Uani 1 1 d .
N10 N 0.6845(2) 0.6473(2) 0.06261(19) 0.0228(5) Uani 1 1 d .
H10A H 0.6445 0.6197 0.0154 0.027 Uiso 1 1 d R
H10B H 0.7557 0.6550 0.0593 0.027 Uiso 1 1 d R
N11 N 0.5297(2) 0.6656(2) 0.14345(19) 0.0213(5) Uani 1 1 d .
H11A H 0.4898 0.6380 0.0962 0.026 Uiso 1 1 d R
H11B H 0.4984 0.6855 0.1939 0.026 Uiso 1 1 d R
N12 N 0.6982(2) 0.7200(2) 0.20995(18) 0.0217(5) Uani 1 1 d .
H12A H 0.7693 0.7282 0.2065 0.026 Uiso 1 1 d R
H12B H 0.6670 0.7399 0.2604 0.026 Uiso 1 1 d R
C32 C 0.6376(2) 0.6773(2) 0.1386(2) 0.0168(5) Uani 1 1 d .
O1W O 0.19293(17) 0.21998(17) 0.59204(17) 0.0227(5) Uani 1 1 d .
H1W H 0.1653 0.2565 0.5526 0.034 Uiso 1 1 d R
H2W H 0.2590 0.2270 0.5851 0.034 Uiso 1 1 d R
O2W O 0.2284(16) 0.2689(18) 0.1429(13) 0.035(7) Uani 0.126(9) 1 d PU
H3W H 0.2824 0.3067 0.1281 0.052 Uiso 0.126(9) 1 d PR
H4W H 0.2464 0.2141 0.1678 0.052 Uiso 0.126(9) 1 d PR
O3W O 0.712(2) 0.315(3) 0.369(2) 0.030(10) Uani 0.082(9) 1 d PU
H5W H 0.7561 0.3580 0.3444 0.045 Uiso 0.082(9) 1 d PR
H6W H 0.7149 0.2604 0.3365 0.045 Uiso 0.082(9) 1 d PR

loop_
_atom_site_aniso_label
_atom_site_aniso_U_11
_atom_site_aniso_U_22
_atom_site_aniso_U_33
_atom_site_aniso_U_23
_atom_site_aniso_U_13
_atom_site_aniso_U_12
S1 0.0102(3) 0.0153(3) 0.0157(3) -0.0019(2) 0.0019(2) 0.0013(2)
S2 0.0132(3) 0.0125(3) 0.0135(3) -0.0003(2) 0.0017(2) 0.0000(2)
S3 0.0142(3) 0.0158(3) 0.0138(3) 0.0017(2) 0.0028(2) 0.0008(2)
S4 0.0137(3) 0.0147(3) 0.0145(3) 0.0018(2) 0.0008(2) 0.0026(2)
O1 0.0169(10) 0.0234(11) 0.0158(10) -0.0018(8) 0.0008(8) 0.0039(8)
O2 0.0094(9) 0.0232(11) 0.0273(11) -0.0060(9) 0.0031(8) 0.0012(8)
O3 0.0171(10) 0.0157(10) 0.0224(11) -0.0006(8) 0.0011(8) 0.0006(8)
O4 0.0168(10) 0.0161(10) 0.0170(10) 0.0001(8) -0.0004(8) -0.0003(8)
O5 0.0146(10) 0.0167(10) 0.0206(10) 0.0017(8) 0.0037(8) 0.0029(8)
O6 0.0139(9) 0.0175(10) 0.0170(10) 0.0006(8) 0.0025(7) -0.0014(7)
O7 0.0170(10) 0.0222(11) 0.0187(10) 0.0000(8) 0.0019(8) -0.0027(8)
O8 0.0178(10) 0.0189(10) 0.0196(10) 0.0033(8) 0.0016(8) 0.0039(8)
O9 0.0192(10) 0.0224(11) 0.0153(10) 0.0015(8) 0.0055(8) 0.0027(8)
O10 0.0183(10) 0.0194(10) 0.0177(10) -0.0003(8) -0.0003(8) 0.0009(8)
O11 0.0133(9) 0.0210(10) 0.0214(11) 0.0037(8) 0.0024(8) 0.0046(8)
O12 0.0166(10) 0.0191(10) 0.0165(10) 0.0038(8) 0.0009(8) 0.0016(8)
O13 0.0163(10) 0.0184(10) 0.0166(10) -0.0034(8) -0.0006(8) 0.0043(8)
O14 0.0203(10) 0.0131(9) 0.0173(10) -0.0002(7) 0.0055(8) 0.0001(8)
O15 0.0157(10) 0.0172(10) 0.0180(10) 0.0049(8) 0.0000(8) -0.0009(8)
O16 0.0174(10) 0.0142(9) 0.0199(10) 0.0007(8) 0.0035(8) 0.0004(8)
C1 0.0142(12) 0.0130(12) 0.0147(13) 0.0007(10) 0.0047(10) 0.0014(10)
C2 0.0120(12) 0.0143(12) 0.0164(13) 0.0027(10) 0.0028(10) 0.0008(10)
C3 0.0127(12) 0.0152(12) 0.0129(12) 0.0024(10) 0.0020(10) -0.0007(10)
C4 0.0142(12) 0.0112(12) 0.0150(13) 0.0018(10) 0.0035(10) 0.0005(9)
C5 0.0116(12) 0.0138(12) 0.0149(13) 0.0045(10) 0.0040(10) 0.0011(9)
C6 0.0125(12) 0.0144(12) 0.0138(13) 0.0019(10) 0.0017(10) -0.0012(10)
C7 0.0122(12) 0.0139(12) 0.0124(12) 0.0021(9) 0.0018(9) 0.0022(9)
C8 0.0119(12) 0.0111(12) 0.0158(13) -0.0008(10) 0.0000(10) -0.0007(9)
C9 0.0138(12) 0.0160(13) 0.0149(13) 0.0021(10) 0.0010(10) 0.0003(10)
C10 0.0111(12) 0.0151(13) 0.0137(13) -0.0003(10) 0.0010(9) 0.0031(10)
C11 0.0117(12) 0.0139(12) 0.0138(13) 0.0001(10) -0.0003(10) 0.0028(9)
C12 0.0092(11) 0.0154(12) 0.0124(12) 0.0014(10) -0.0002(9) 0.0021(9)
C13 0.0121(12) 0.0154(13) 0.0129(12) -0.0012(10) 0.0008(9) 0.0015(10)
C14 0.0127(12) 0.0155(13) 0.0140(13) 0.0000(10) 0.0021(10) 0.0036(10)
C15 0.0158(13) 0.0136(12) 0.0128(12) 0.0002(10) 0.0046(10) 0.0004(10)
C16 0.0156(13) 0.0166(13) 0.0118(12) -0.0022(10) 0.0021(10) 0.0031(10)
C17 0.0120(12) 0.0152(12) 0.0143(13) -0.0035(10) 0.0025(10) 0.0004(10)
C18 0.0152(13) 0.0150(13) 0.0146(13) -0.0027(10) 0.0046(10) 0.0008(10)
C19 0.0147(13) 0.0126(12) 0.0123(12) -0.0023(9) 0.0017(10) 0.0027(10)
C20 0.0116(12) 0.0179(13) 0.0146(13) -0.0022(10) 0.0030(10) 0.0018(10)
C21 0.0124(12) 0.0174(13) 0.0132(13) -0.0009(10) 0.0006(10) -0.0007(10)
C22 0.0115(12) 0.0152(13) 0.0170(13) 0.0013(10) -0.0015(10) 0.0022(10)
C23 0.0132(12) 0.0176(13) 0.0133(13) 0.0009(10) 0.0000(10) 0.0005(10)
C24 0.0113(12) 0.0161(13) 0.0142(13) -0.0008(10) -0.0005(10) 0.0005(10)
C25 0.0127(12) 0.0142(12) 0.0154(13) -0.0010(10) -0.0015(10) 0.0006(10)
C26 0.0118(12) 0.0164(13) 0.0133(12) 0.0019(10) -0.0014(10) -0.0012(10)
C27 0.0129(12) 0.0181(13) 0.0157(13) -0.0007(10) 0.0006(10) 0.0024(10)
C28 0.0125(12) 0.0161(13) 0.0143(13) 0.0005(10) 0.0011(10) -0.0003(10)
N1 0.0141(11) 0.0226(12) 0.0173(12) 0.0014(9) 0.0011(9) 0.0010(9)
N2 0.0131(11) 0.0258(13) 0.0179(12) 0.0051(10) 0.0018(9) 0.0014(9)
N3 0.0132(12) 0.0368(15) 0.0189(13) 0.0049(11) 0.0008(9) -0.0011(10)
C29 0.0156(13) 0.0144(13) 0.0191(14) -0.0013(10) 0.0018(10) -0.0003(10)
N4 0.0169(12) 0.0368(16) 0.0194(13) -0.0058(11) -0.0004(10) 0.0057(11)
N5 0.0162(12) 0.0274(14) 0.0194(13) -0.0018(10) -0.0002(10) 0.0018(10)
N6 0.0144(11) 0.0255(13) 0.0199(13) -0.0020(10) 0.0008(9) 0.0031(10)
C30 0.0190(14) 0.0153(13) 0.0221(15) 0.0000(11) 0.0013(11) 0.0013(11)
N7 0.0148(12) 0.0323(15) 0.0206(13) 0.0008(11) 0.0018(10) 0.0021(10)
N8 0.0157(12) 0.0257(13) 0.0188(12) 0.0009(10) 0.0007(9) 0.0029(10)
N9 0.0163(12) 0.0253(13) 0.0206(13) 0.0034(10) 0.0023(10) 0.0018(10)
C31 0.0189(14) 0.0136(13) 0.0219(15) -0.0009(11) 0.0031(11) 0.0006(10)
N10 0.0144(12) 0.0316(15) 0.0222(13) -0.0072(11) 0.0003(10) 0.0026(10)
N11 0.0149(12) 0.0290(14) 0.0201(13) -0.0060(10) 0.0022(9) 0.0027(10)
N12 0.0170(12) 0.0289(14) 0.0189(13) -0.0060(10) 0.0004(10) -0.0004(10)
C32 0.0155(13) 0.0161(13) 0.0190(14) -0.0002(10) -0.0005(10) 0.0027(10)
O1W 0.0134(10) 0.0212(11) 0.0334(13) 0.0105(9) -0.0008(9) -0.0002(8)
O2W 0.025(11) 0.057(15) 0.022(10) 0.011(9) 0.011(8) -0.015(9)
O3W 0.009(13) 0.06(2) 0.026(16) 0.015(14) -0.005(10) 0.005(12)

loop_
_atom_type_symbol
_atom_type_description
_atom_type_scat_dispersion_real
_atom_type_scat_dispersion_imag
_atom_type_scat_source
C C 0.0033 0.0016 'International Tables Vol C Tables 4.2.6.8 and 6.1.1.4'
H H 0.0000 0.0000 'International Tables Vol C Tables 4.2.6.8 and 6.1.1.4'
N N 0.0061 0.0033 'International Tables Vol C Tables 4.2.6.8 and 6.1.1.4'
O O 0.0106 0.0060 'International Tables Vol C Tables 4.2.6.8 and 6.1.1.4'
S S 0.1246 0.1234 'International Tables Vol C Tables 4.2.6.8 and 6.1.1.4'

loop_
_geom_angle_atom_site_label_1
_geom_angle_atom_site_label_2
_geom_angle_atom_site_label_3
_geom_angle
O1 S1 O3 112.00(13)
O1 S1 O2 112.91(13)
O3 S1 O2 111.09(13)
O1 S1 C1 107.35(13)
O3 S1 C1 105.44(13)
O2 S1 C1 107.60(13)
O5 S2 O6 112.48(12)
O5 S2 O4 111.50(12)
O6 S2 O4 112.06(12)
O5 S2 C8 106.84(13)
O6 S2 C8 106.63(13)
O4 S2 C8 106.90(12)
O9 S3 O7 112.69(13)
O9 S3 O8 111.90(13)
O7 S3 O8 111.80(13)
O9 S3 C15 109.76(13)
O7 S3 C15 105.40(13)
O8 S3 C15 104.76(13)
O12 S4 O11 112.89(12)
O12 S4 O10 112.66(12)
O11 S4 O10 111.90(13)
O12 S4 C22 106.39(13)
O11 S4 C22 106.53(13)
O10 S4 C22 105.86(13)
C4 O13 H13A 109.5
C11 O14 H14 109.5
C18 O15 H15 109.5
C25 O16 H16A 109.5
C2 C1 C6 120.6(3)
C2 C1 S1 120.2(2)
C6 C1 S1 118.7(2)
C1 C2 C3 120.6(3)
C1 C2 H2 119.7
C3 C2 H2 119.7
C2 C3 C4 118.0(3)
C2 C3 C28 120.8(2)
C4 C3 C28 121.2(2)
O13 C4 C5 115.7(2)
O13 C4 C3 122.1(3)
C5 C4 C3 122.2(3)
C6 C5 C4 118.4(2)
C6 C5 C7 121.2(2)
C4 C5 C7 120.4(2)
C5 C6 C1 120.2(3)
C5 C6 H6 119.9
C1 C6 H6 119.9
C5 C7 C12 111.6(2)
C5 C7 H7A 109.3
C12 C7 H7A 109.3
C5 C7 H7B 109.3
C12 C7 H7B 109.3
H7A C7 H7B 108.0
C9 C8 C13 120.3(2)
C9 C8 S2 120.3(2)
C13 C8 S2 119.4(2)
C10 C9 C8 120.0(3)
C10 C9 H9 120.0
C8 C9 H9 120.0
C9 C10 C11 119.7(2)
C9 C10 C14 119.6(2)
C11 C10 C14 120.5(2)
O14 C11 C10 114.8(2)
O14 C11 C12 124.4(2)
C10 C11 C12 120.8(2)
C13 C12 C11 118.1(2)
C13 C12 C7 117.7(2)
C11 C12 C7 124.2(2)
C12 C13 C8 121.1(2)
C12 C13 H13 119.4
C8 C13 H13 119.4
C19 C14 C10 110.7(2)
C19 C14 H14A 109.5
C10 C14 H14A 109.5
C19 C14 H14B 109.5
C10 C14 H14B 109.5
H14A C14 H14B 108.1
C20 C15 C16 120.2(3)
C20 C15 S3 120.1(2)
C16 C15 S3 119.5(2)
C17 C16 C15 120.3(3)
C17 C16 H16 119.8
C15 C16 H16 119.8
C16 C17 C18 118.6(3)
C16 C17 C21 120.2(3)
C18 C17 C21 121.0(2)
O15 C18 C17 115.7(2)
O15 C18 C19 122.5(3)
C17 C18 C19 121.7(3)
C20 C19 C18 118.2(3)
C20 C19 C14 119.9(2)
C18 C19 C14 121.7(2)
C19 C20 C15 120.9(3)
C19 C20 H20 119.6
C15 C20 H20 119.6
C17 C21 C24 110.5(2)
C17 C21 H21A 109.5
C24 C21 H21A 109.5
C17 C21 H21B 109.5
C24 C21 H21B 109.5
H21A C21 H21B 108.1
C23 C22 C27 120.1(3)
C23 C22 S4 120.6(2)
C27 C22 S4 119.2(2)
C22 C23 C24 120.6(3)
C22 C23 H23 119.7
C24 C23 H23 119.7
C25 C24 C23 118.6(3)
C25 C24 C21 122.9(2)
C23 C24 C21 118.5(2)
O16 C25 C24 121.9(2)
O16 C25 C26 116.4(2)
C24 C25 C26 121.7(3)
C27 C26 C25 118.5(3)
C27 C26 C28 119.5(2)
C25 C26 C28 121.9(2)
C26 C27 C22 120.5(3)
C26 C27 H27 119.7
C22 C27 H27 119.7
C3 C28 C26 111.6(2)
C3 C28 H28A 109.3
C26 C28 H28A 109.3
C3 C28 H28B 109.3
C26 C28 H28B 109.3
H28A C28 H28B 108.0
C29 N1 H1A 120.0
C29 N1 H1B 120.0
H1A N1 H1B 120.0
C29 N2 H2A 120.0
C29 N2 H2B 120.0
H2A N2 H2B 120.0
C29 N3 H3A 120.0
C29 N3 H3B 120.0
H3A N3 H3B 120.0
N1 C29 N3 120.4(3)
N1 C29 N2 120.8(3)
N3 C29 N2 118.8(3)
C30 N4 H4A 120.0
C30 N4 H4B 120.0
H4A N4 H4B 120.0
C30 N5 H5A 120.0
C30 N5 H5B 120.0
H5A N5 H5B 120.0
C30 N6 H6A 120.0
C30 N6 H6B 120.0
H6A N6 H6B 120.0
N6 C30 N5 120.1(3)
N6 C30 N4 120.0(3)
N5 C30 N4 119.8(3)
C31 N7 H7C 120.0
C31 N7 H7D 120.0
H7C N7 H7D 120.0
C31 N8 H8A 120.0
C31 N8 H8B 120.0
H8A N8 H8B 120.0
C31 N9 H9A 120.0
C31 N9 H9B 120.0
H9A N9 H9B 120.0
N7 C31 N8 120.7(3)
N7 C31 N9 120.2(3)
N8 C31 N9 119.1(3)
C32 N10 H10A 120.0
C32 N10 H10B 120.0
H10A N10 H10B 120.0
C32 N11 H11A 120.0
C32 N11 H11B 120.0
H11A N11 H11B 120.0
C32 N12 H12A 120.0
C32 N12 H12B 120.0
H12A N12 H12B 120.0
N10 C32 N11 119.9(3)
N10 C32 N12 120.0(3)
N11 C32 N12 120.1(3)
H1W O1W H2W 105.2
H3W O2W H4W 112.6
H5W O3W H6W 105.1

loop_
_geom_bond_atom_site_label_1
_geom_bond_atom_site_label_2
_geom_bond_distance
S1 O1 1.458(2)
S1 O3 1.464(2)
S1 O2 1.465(2)
S1 C1 1.766(3)
S2 O5 1.458(2)
S2 O6 1.459(2)
S2 O4 1.467(2)
S2 C8 1.762(3)
S3 O9 1.459(2)
S3 O7 1.464(2)
S3 O8 1.465(2)
S3 C15 1.770(3)
S4 O12 1.459(2)
S4 O11 1.463(2)
S4 O10 1.463(2)
S4 C22 1.769(3)
O13 C4 1.358(3)
O13 H13A 0.8400
O14 C11 1.357(3)
O14 H14 0.8400
O15 C18 1.370(3)
O15 H15 0.8400
O16 C25 1.378(3)
O16 H16A 0.8400
C1 C2 1.385(4)
C1 C6 1.394(4)
C2 C3 1.395(4)
C2 H2 0.9500
C3 C4 1.402(4)
C3 C28 1.519(4)
C4 C5 1.394(4)
C5 C6 1.394(4)
C5 C7 1.519(4)
C6 H6 0.9500
C7 C12 1.522(4)
C7 H7A 0.9900
C7 H7B 0.9900
C8 C9 1.387(4)
C8 C13 1.395(4)
C9 C10 1.386(4)
C9 H9 0.9500
C10 C11 1.403(4)
C10 C14 1.521(4)
C11 C12 1.411(4)
C12 C13 1.392(4)
C13 H13 0.9500
C14 C19 1.516(4)
C14 H14A 0.9900
C14 H14B 0.9900
C15 C20 1.390(4)
C15 C16 1.392(4)
C16 C17 1.392(4)
C16 H16 0.9500
C17 C18 1.401(4)
C17 C21 1.516(4)
C18 C19 1.402(4)
C19 C20 1.389(4)
C20 H20 0.9500
C21 C24 1.525(4)
C21 H21A 0.9900
C21 H21B 0.9900
C22 C23 1.391(4)
C22 C27 1.395(4)
C23 C24 1.394(4)
C23 H23 0.9500
C24 C25 1.391(4)
C25 C26 1.405(4)
C26 C27 1.388(4)
C26 C28 1.523(4)
C27 H27 0.9500
C28 H28A 0.9900
C28 H28B 0.9900
N1 C29 1.317(4)
N1 H1A 0.8801
N1 H1B 0.8800
N2 C29 1.335(4)
N2 H2A 0.8800
N2 H2B 0.8800
N3 C29 1.328(4)
N3 H3A 0.8800
N3 H3B 0.8800
N4 C30 1.335(4)
N4 H4A 0.8800
N4 H4B 0.8799
N5 C30 1.324(4)
N5 H5A 0.8799
N5 H5B 0.8800
N6 C30 1.320(4)
N6 H6A 0.8800
N6 H6B 0.8800
N7 C31 1.316(4)
N7 H7C 0.8801
N7 H7D 0.8800
N8 C31 1.332(4)
N8 H8A 0.8800
N8 H8B 0.8800
N9 C31 1.334(4)
N9 H9A 0.8800
N9 H9B 0.8800
N10 C32 1.324(4)
N10 H10A 0.8800
N10 H10B 0.8800
N11 C32 1.333(4)
N11 H11A 0.8799
N11 H11B 0.8800
N12 C32 1.336(4)
N12 H12A 0.8800
N12 H12B 0.8799
O1W H1W 0.8210
O1W H2W 0.8236
O2W H3W 0.8408
O2W H4W 0.8422
O3W H5W 0.8503
O3W H6W 0.8457

loop_
_geom_hbond_atom_site_label_D
_geom_hbond_atom_site_label_H
_geom_hbond_atom_site_label_A
_geom_hbond_distance_DH
_geom_hbond_distance_HA
_geom_hbond_distance_DA
_geom_hbond_angle_DHA
_geom_hbond_site_symmetry_A
O13 H13A O16 0.84 1.94 2.756(3) 162.3 .
O14 H14 O1W 0.84 1.86 2.617(3) 148.3 2_656
O14 H14 O13 0.84 2.51 2.918(3) 110.6 .
O15 H15 O14 0.84 2.05 2.852(3) 160.3 .
O15 H15 O9 0.84 2.65 3.083(3) 113.6 2_755
O16 H16A O15 0.84 2.01 2.781(3) 152.7 .
N1 H1A O3 0.88 2.06 2.931(3) 170.2 2_666
N1 H1B O5 0.88 2.03 2.894(3) 166.1 2_666
N2 H2A O4 0.88 2.17 3.015(3) 161.8 2_666
N2 H2B O9 0.88 2.25 3.085(3) 159.0 2_665
N3 H3A O1 0.88 2.11 2.916(3) 151.8 2_666
N3 H3B O8 0.88 1.97 2.790(3) 154.1 2_665
N4 H4A O10 0.88 2.09 2.902(3) 153.7 .
N4 H4B O5 0.88 2.17 2.997(3) 156.2 .
N5 H5A O7 0.88 2.08 2.940(3) 167.3 .
N5 H5B O6 0.88 2.05 2.908(3) 164.3 .
N6 H6A O8 0.88 2.02 2.884(3) 168.0 .
N6 H6B O12 0.88 2.09 2.938(3) 161.1 .
N7 H7C O11 0.88 2.08 2.903(3) 155.0 .
N7 H7D O6 0.88 2.05 2.887(3) 159.2 1_455
N8 H8A O10 0.88 2.02 2.891(3) 172.7 .
N8 H8B O3 0.88 2.06 2.922(3) 164.6 .
N9 H9A O4 0.88 2.13 2.969(3) 158.4 1_455
N9 H9B O2 0.88 2.28 2.991(3) 138.0 .
N10 H10A O11 0.88 2.09 2.918(3) 156.3 2_665
N10 H10B O7 0.88 1.97 2.837(3) 166.9 2_765
N11 H11A O12 0.88 2.07 2.939(3) 167.2 2_665
N11 H11B O1 0.88 2.09 2.964(3) 170.4 2_666
N12 H12A O9 0.88 2.24 3.104(3) 169.0 2_765
N12 H12B O2 0.88 2.25 3.098(3) 162.6 2_666
O1W H1W O4 0.82 1.96 2.762(3) 165.2 1_455
O1W H2W O2 0.82 1.97 2.773(3) 163.9 .
O3W H5W O5 0.85 2.41 3.01(3) 127.6 .
O3W H5W N4 0.85 2.46 3.25(3) 154.6 .
